data_1503834
loop_
_publ_author_name
'Shu, Chunying'
'Xu, Wei'
'Slebodnick, Carla'
'Champion, Hunter'
'Fu, Wujun'
'Reid, Jonathan E.'
'Azurmendi, Hugo'
'Wang, Chunru'
'Harich, Kim'
'Dorn, Harry C.'
'Gibson, Harry W.'

_publ_section_title
;
 Syntheses and structures of phenyl-C81-butyric acid methyl esters (PCBMs)
 from M3N@C80.
;
_journal_issue 8
_journal_name_full 'Organic letters'
_journal_page_first 1753
_journal_page_last 1756
_journal_paper_doi 10.1021/ol9002527
_journal_volume 11
_journal_year 2009
_chemical_formula_moiety 'C92 H14 N O2 Y3, C S2'
_chemical_formula_sum 'C93 H14 N O2 S2 Y3'
_chemical_formula_weight 1507.90
_chemical_name_systematic
; 
 ? 
;
_space_group_IT_number 14
_symmetry_cell_setting monoclinic
_symmetry_space_group_name_Hall '-P 2yn'
_symmetry_space_group_name_H-M 'P 1 21/n 1'
_atom_sites_solution_hydrogens geom
_atom_sites_solution_primary direct
_atom_sites_solution_secondary difmap
_audit_creation_method SHELXL-97
_cell_angle_alpha 90.00
_cell_angle_beta 90.638(3)
_cell_angle_gamma 90.00
_cell_formula_units_Z 4
_cell_length_a 14.6647(4)
_cell_length_b 20.7457(6)
_cell_length_c 15.9861(4)
_cell_measurement_reflns_used 5990
_cell_measurement_temperature 100(2)
_cell_measurement_theta_max 24.9999
_cell_measurement_theta_min 2.9400
_cell_volume 4863.1(2)
_computing_cell_refinement 'CrysAlisPro (Oxford Diffraction)'
_computing_data_collection 'CrysAlisPro (Oxford Diffraction)'
_computing_data_reduction 'CrysAlisPro (Oxford Diffraction)'
_computing_molecular_graphics 'SHELXTL (Sheldrick, G. M. (2008). Acta Cryst. A64, 112-122.)'
_computing_publication_material 'SHELXTL (Sheldrick, G. M. (2008). Acta Cryst. A64, 112-122.)'
_computing_structure_refinement 'SHELXL-97 (Sheldrick, G. M. (2008). Acta Cryst. A64, 112-122.)'
_computing_structure_solution 'SHELXS-97 (Sheldrick, G. M. (2008). Acta Cryst. A64, 112-122.)'
_diffrn_ambient_temperature 100(2)
_diffrn_detector CCD
_diffrn_detector_area_resol_mean 10.2265
_diffrn_detector_type 'Oxford Diffraction Atlas CCD'
_diffrn_measured_fraction_theta_full 0.991
_diffrn_measured_fraction_theta_max 0.991
_diffrn_measurement_device '\k-geometry diffractometer'
_diffrn_measurement_device_type 'Oxford Diffraction Gemini'
_diffrn_measurement_method 'phi and omega scans'
_diffrn_radiation_monochromator graphite
_diffrn_radiation_probe x-ray
_diffrn_radiation_type MoK\a
_diffrn_radiation_wavelength 0.71073
_diffrn_reflns_av_R_equivalents 0.1315
_diffrn_reflns_av_sigmaI/netI 0.1885
_diffrn_reflns_limit_h_max 17
_diffrn_reflns_limit_h_min -17
_diffrn_reflns_limit_k_max 24
_diffrn_reflns_limit_k_min -24
_diffrn_reflns_limit_l_max 18
_diffrn_reflns_limit_l_min -19
_diffrn_reflns_number 43974
_diffrn_reflns_theta_full 25.16
_diffrn_reflns_theta_max 25.16
_diffrn_reflns_theta_min 2.95
_diffrn_source 'fine-focus sealed tube'
_diffrn_source_current 40
_diffrn_source_voltage 50
_diffrn_standards_decay_% <2%
_diffrn_standards_interval_count 50
_diffrn_standards_number 2
_exptl_absorpt_coefficient_mu 3.712
_exptl_absorpt_correction_T_max 0.912
_exptl_absorpt_correction_T_min 0.680
_exptl_absorpt_correction_type gaussian
_exptl_absorpt_process_details
;
CrysAlis RED, Oxford Diffraction Ltd.,
Version 1.171.32.29 (release 10-06-2008 CrysAlis171 .NET)
(compiled Jun 10 2008,16:49:55) Numerical 
absorption correction based on gaussian integration over
a multifaceted crystal model
;
_exptl_crystal_colour black
_exptl_crystal_density_diffrn 2.060
_exptl_crystal_density_method 'not measured'
_exptl_crystal_description plate
_exptl_crystal_F_000 2976
_exptl_crystal_size_max 0.15
_exptl_crystal_size_mid 0.07
_exptl_crystal_size_min 0.025
_refine_diff_density_max 0.814
_refine_diff_density_min -0.873
_refine_diff_density_rms 0.114
_refine_ls_extinction_method none
_refine_ls_goodness_of_fit_ref 0.830
_refine_ls_hydrogen_treatment constr
_refine_ls_matrix_type full
_refine_ls_number_parameters 596
_refine_ls_number_reflns 8635
_refine_ls_number_restraints 0
_refine_ls_restrained_S_all 0.830
_refine_ls_R_factor_all 0.1270
_refine_ls_R_factor_gt 0.0554
_refine_ls_shift/su_max 0.001
_refine_ls_shift/su_mean 0.000
_refine_ls_structure_factor_coef Fsqd
_refine_ls_weighting_details 'calc w=1/[\s^2^(Fo^2^)+(0.0533P)^2^+0.0000P] where P=(Fo^2^+2Fc^2^)/3'
_refine_ls_weighting_scheme calc
_refine_ls_wR_factor_gt 0.1088
_refine_ls_wR_factor_ref 0.1212
_reflns_number_gt 4211
_reflns_number_total 8635
_reflns_threshold_expression >2sigma(I)
_cod_data_source_file ol9002527_si_003.cif
_cod_data_source_block cs1295
_cod_depositor_comments
;
The following automatic conversions were performed:

'_exptl_absorpt_correction_type' value 'Gaussian' changed to
'gaussian' according to
/home/saulius/struct/CIF-dictionaries/cif_core.dic dictionary named
'cif_core.dic' version 2.4.2 from 2011-04-26.

Automatic conversion script
Id: cif_fix_values 1715 2011-07-08 13:25:40Z adriana 
;
_cod_original_sg_symbol_H-M 'P 21/n'
_cod_database_code 1503834

loop_
_symmetry_equiv_pos_as_xyz
'x, y, z'
'-x+1/2, y+1/2, -z+1/2'
'-x, -y, -z'
'x-1/2, -y-1/2, z-1/2'

loop_
_atom_site_label
_atom_site_type_symbol
_atom_site_fract_x
_atom_site_fract_y
_atom_site_fract_z
_atom_site_U_iso_or_equiv
_atom_site_adp_type
_atom_site_occupancy
_atom_site_symmetry_multiplicity
_atom_site_calc_flag
_atom_site_refinement_flags
_atom_site_disorder_assembly
_atom_site_disorder_group
Y1 Y 0.78788(4) 0.15965(3) -0.00378(4) 0.01309(17) Uani 1 1 d . . .
Y2 Y 0.70010(5) 0.26184(4) 0.15684(5) 0.0308(2) Uani 1 1 d . A .
Y3 Y 0.88515(5) 0.15279(4) 0.20403(5) 0.0349(2) Uani 1 1 d . A .
N1 N 0.7925(3) 0.1919(2) 0.1201(3) 0.0150(13) Uani 1 1 d . A .
C1 C 0.8392(4) 0.0921(3) -0.1259(4) 0.0100(14) Uiso 1 1 d . A .
C2 C 0.8169(4) 0.0487(3) -0.0597(4) 0.0140(15) Uiso 1 1 d . A .
C3 C 0.7251(4) 0.0380(3) -0.0202(4) 0.0182(16) Uiso 1 1 d . A .
C4 C 0.7377(4) 0.0104(3) 0.0625(4) 0.0167(16) Uiso 1 1 d . . .
C5 C 0.6731(4) 0.0205(3) 0.1280(4) 0.0202(17) Uiso 1 1 d . A .
C6 C 0.7137(4) 0.0185(3) 0.2099(4) 0.0214(17) Uiso 1 1 d . . .
C7 C 0.6783(4) 0.0578(3) 0.2760(4) 0.0202(16) Uiso 1 1 d . A .
C8 C 0.7495(4) 0.0797(3) 0.3319(4) 0.0219(17) Uiso 1 1 d . . .
C9 C 0.7437(5) 0.1399(3) 0.3688(5) 0.0295(19) Uiso 1 1 d . A .
C10 C 0.8335(5) 0.1695(3) 0.3802(4) 0.0261(18) Uiso 1 1 d . . .
C11 C 0.8426(5) 0.2369(4) 0.3717(5) 0.0317(19) Uiso 1 1 d . A .
C12 C 0.9281(5) 0.2543(3) 0.3396(5) 0.0286(18) Uiso 1 1 d . . .
C13 C 0.9380(5) 0.3106(3) 0.2867(5) 0.0272(18) Uiso 1 1 d . A .
C14 C 1.0030(5) 0.3010(3) 0.2233(4) 0.0226(17) Uiso 1 1 d . . .
C15 C 0.9904(4) 0.3314(3) 0.1425(4) 0.0225(17) Uiso 1 1 d . A .
C16 C 1.0258(4) 0.2920(3) 0.0767(4) 0.0162(16) Uiso 1 1 d . . .
C17 C 0.9816(4) 0.2891(3) -0.0040(4) 0.0162(16) Uiso 1 1 d . A .
C18 C 0.9865(4) 0.2279(3) -0.0439(4) 0.0151(15) Uiso 1 1 d . . .
C19 C 0.9166(4) 0.2048(3) -0.1016(4) 0.0174(16) Uiso 1 1 d . A .
C20 C 0.9157(4) 0.1338(3) -0.1014(4) 0.0136(15) Uiso 1 1 d . A .
C21A C 0.8775(9) 0.0332(7) -0.0007(10) 0.0170(4) Uiso 0.528(2) 1 d P A 1
C22A C 0.8330(9) 0.0037(6) 0.0738(8) 0.0170(4) Uiso 0.528(2) 1 d P A 1
C23A C 0.8075(13) 0.0117(9) 0.2223(9) 0.0170(4) Uiso 0.528(2) 1 d P A 1
C24A C 0.8369(9) 0.0478(6) 0.2978(9) 0.0170(4) Uiso 0.528(2) 1 d P A 1
C25A C 0.9219(9) 0.1393(6) 0.3530(9) 0.0170(4) Uiso 0.528(2) 1 d P A 1
C26A C 0.9795(9) 0.1895(7) 0.3272(9) 0.0170(4) Uiso 0.528(2) 1 d P A 1
C27A C 1.0528(9) 0.2410(7) 0.2055(8) 0.0170(4) Uiso 0.528(2) 1 d P A 1
C28A C 1.0618(10) 0.2397(7) 0.1120(9) 0.0170(4) Uiso 0.528(2) 1 d P A 1
C29A C 1.0242(9) 0.1734(7) -0.0072(9) 0.0170(4) Uiso 0.528(2) 1 d P A 1
C30A C 0.9753(10) 0.1194(6) -0.0380(9) 0.0170(4) Uiso 0.528(2) 1 d P A 1
C31A C 0.8704(9) 0.0077(6) 0.1542(8) 0.0170(4) Uiso 0.528(2) 1 d P A 1
C32A C 0.9230(8) 0.0773(6) 0.3104(8) 0.0170(4) Uiso 0.528(2) 1 d P A 1
C33A C 1.0447(8) 0.1861(6) 0.2592(8) 0.0170(4) Uiso 0.528(2) 1 d P A 1
C34A C 1.0604(8) 0.1763(6) 0.0746(9) 0.0170(4) Uiso 0.528(2) 1 d P A 1
C35A C 0.9608(9) 0.0654(6) 0.0142(8) 0.0170(4) Uiso 0.528(2) 1 d P A 1
C36A C 0.9571(9) 0.0352(7) 0.1659(10) 0.0170(4) Uiso 0.528(2) 1 d P A 1
C37A C 0.9876(10) 0.0680(7) 0.2459(9) 0.0170(4) Uiso 0.528(2) 1 d P A 1
C38A C 1.0499(9) 0.1234(7) 0.2194(9) 0.0170(4) Uiso 0.528(2) 1 d P A 1
C39A C 1.0515(9) 0.1197(7) 0.1250(10) 0.0170(4) Uiso 0.528(2) 1 d P A 1
C40A C 0.9998(10) 0.0670(7) 0.0987(9) 0.0170(4) Uiso 0.528(2) 1 d P A 1
C21B C 0.6930(10) 0.2644(7) -0.0936(10) 0.0170(4) Uiso 0.472(2) 1 d P A 2
C22B C 0.7473(11) 0.3178(7) -0.0636(9) 0.0170(4) Uiso 0.472(2) 1 d P A 2
C23B C 0.7798(13) 0.3843(9) 0.0587(10) 0.0170(4) Uiso 0.472(2) 1 d P A 2
C24B C 0.7642(10) 0.3931(7) 0.1483(10) 0.0170(4) Uiso 0.472(2) 1 d P A 2
C25B C 0.6814(10) 0.3467(8) 0.2682(10) 0.0170(4) Uiso 0.472(2) 1 d P A 2
C26B C 0.6243(10) 0.2978(7) 0.2922(10) 0.0170(4) Uiso 0.472(2) 1 d P A 2
C27B C 0.5423(11) 0.2011(8) 0.2440(11) 0.0170(4) Uiso 0.472(2) 1 d P A 2
C28B C 0.5245(11) 0.1640(8) 0.1717(9) 0.0170(4) Uiso 0.472(2) 1 d P A 2
C29B C 0.5483(10) 0.1502(8) 0.0195(9) 0.0170(4) Uiso 0.472(2) 1 d P A 2
C30B C 0.5937(11) 0.1814(7) -0.0516(11) 0.0170(4) Uiso 0.472(2) 1 d P A 2
C31B C 0.7152(10) 0.3579(6) 0.0054(9) 0.0170(4) Uiso 0.472(2) 1 d P A 2
C32B C 0.6790(9) 0.3773(7) 0.1856(9) 0.0170(4) Uiso 0.472(2) 1 d P A 2
C33B C 0.5580(9) 0.2692(7) 0.2397(9) 0.0170(4) Uiso 0.472(2) 1 d P A 2
C34B C 0.5216(9) 0.1895(7) 0.0894(9) 0.0170(4) Uiso 0.472(2) 1 d P A 2
C35B C 0.6130(9) 0.2473(7) -0.0541(9) 0.0170(4) Uiso 0.472(2) 1 d P A 2
C36B C 0.6265(10) 0.3407(8) 0.0424(12) 0.0170(4) Uiso 0.472(2) 1 d P A 2
C37B C 0.6054(11) 0.3533(7) 0.1327(11) 0.0170(4) Uiso 0.472(2) 1 d P A 2
C38B C 0.5460(11) 0.2997(9) 0.1570(10) 0.0170(4) Uiso 0.472(2) 1 d P A 2
C39B C 0.5326(10) 0.2582(7) 0.0824(12) 0.0170(4) Uiso 0.472(2) 1 d P A 2
C40B C 0.5791(11) 0.2864(9) 0.0158(10) 0.0170(4) Uiso 0.472(2) 1 d P A 2
C41 C 0.7186(4) 0.1542(3) -0.1502(4) 0.0108(14) Uiso 1 1 d . A .
C42 C 0.7459(4) 0.2210(3) -0.1347(4) 0.0137(15) Uiso 1 1 d . A .
C43 C 0.8390(4) 0.2456(3) -0.1175(4) 0.0178(16) Uiso 1 1 d . A .
C44 C 0.8348(4) 0.3069(3) -0.0732(4) 0.0159(16) Uiso 1 1 d . . .
C45 C 0.9060(4) 0.3288(3) -0.0187(4) 0.0158(15) Uiso 1 1 d . A .
C46 C 0.8732(4) 0.3702(3) 0.0473(4) 0.0178(16) Uiso 1 1 d . . .
C47 C 0.9157(5) 0.3701(3) 0.1271(5) 0.0238(17) Uiso 1 1 d . A .
C48 C 0.8512(5) 0.3808(3) 0.1941(5) 0.0285(18) Uiso 1 1 d . . .
C49 C 0.8626(5) 0.3503(4) 0.2718(5) 0.0310(19) Uiso 1 1 d . A .
C50 C 0.7744(5) 0.3340(3) 0.3086(4) 0.0267(18) Uiso 1 1 d . . .
C51 C 0.7667(5) 0.2763(4) 0.3571(5) 0.033(2) Uiso 1 1 d . A .
C52 C 0.6788(4) 0.2491(3) 0.3496(4) 0.0231(17) Uiso 1 1 d . . .
C53 C 0.6685(5) 0.1788(3) 0.3541(5) 0.0300(19) Uiso 1 1 d . A .
C54 C 0.5970(4) 0.1580(3) 0.3013(4) 0.0208(16) Uiso 1 1 d . . .
C55 C 0.6036(4) 0.0968(3) 0.2600(4) 0.0202(16) Uiso 1 1 d . A .
C56 C 0.5600(4) 0.0978(3) 0.1792(4) 0.0232(17) Uiso 1 1 d . . .
C57 C 0.5971(4) 0.0587(3) 0.1117(4) 0.0204(17) Uiso 1 1 d . A .
C58 C 0.5839(4) 0.0887(3) 0.0320(4) 0.0176(16) Uiso 1 1 d . . .
C59 C 0.6485(4) 0.0784(3) -0.0368(4) 0.0201(17) Uiso 1 1 d . A .
C60 C 0.6476(4) 0.1353(3) -0.0923(4) 0.0150(15) Uiso 1 1 d . A .
C61A C 0.6650(9) 0.2490(6) -0.0904(9) 0.0170(4) Uiso 0.528(2) 1 d P A 1
C62A C 0.7483(9) 0.3405(7) -0.0415(9) 0.0170(4) Uiso 0.528(2) 1 d P A 1
C63A C 0.7762(12) 0.3758(8) 0.0344(9) 0.0170(4) Uiso 0.528(2) 1 d P A 1
C64A C 0.7521(9) 0.3869(6) 0.1832(8) 0.0170(4) Uiso 0.528(2) 1 d P A 1
C65A C 0.7092(9) 0.3594(7) 0.2579(9) 0.0170(4) Uiso 0.528(2) 1 d P A 1
C66A C 0.6109(9) 0.2689(6) 0.2978(9) 0.0170(4) Uiso 0.528(2) 1 d P A 1
C67A C 0.5597(10) 0.2154(7) 0.2663(9) 0.0170(4) Uiso 0.528(2) 1 d P A 1
C68A C 0.5208(9) 0.1525(7) 0.1411(8) 0.0170(4) Uiso 0.528(2) 1 d P A 1
C69A C 0.5342(9) 0.1468(7) 0.0515(8) 0.0170(4) Uiso 0.528(2) 1 d P A 1
C70A C 0.6698(8) 0.3079(6) -0.0464(8) 0.0170(4) Uiso 0.528(2) 1 d P A 1
C71A C 0.7127(8) 0.3843(6) 0.1023(8) 0.0170(4) Uiso 0.528(2) 1 d P A 1
C72A C 0.6160(9) 0.3299(6) 0.2483(8) 0.0170(4) Uiso 0.528(2) 1 d P A 1
C73A C 0.5215(8) 0.2128(6) 0.1849(8) 0.0170(4) Uiso 0.528(2) 1 d P A 1
C74A C 0.5502(8) 0.2021(6) 0.0067(8) 0.0170(4) Uiso 0.528(2) 1 d P A 1
C75A C 0.6035(10) 0.3149(8) 0.0207(9) 0.0170(4) Uiso 0.528(2) 1 d P A 1
C76A C 0.6238(9) 0.3578(6) 0.0929(12) 0.0170(4) Uiso 0.528(2) 1 d P A 1
C77A C 0.5724(10) 0.3315(8) 0.1677(9) 0.0170(4) Uiso 0.528(2) 1 d P A 1
C78A C 0.5267(9) 0.2702(7) 0.1356(10) 0.0170(4) Uiso 0.528(2) 1 d P A 1
C79A C 0.5454(10) 0.2649(7) 0.0464(10) 0.0170(4) Uiso 0.528(2) 1 d P A 1
C80A C 0.6080(10) 0.1973(7) -0.0638(10) 0.0170(4) Uiso 0.528(2) 1 d P A 1
C61B C 0.9025(11) 0.0456(8) -0.0015(12) 0.0170(4) Uiso 0.472(2) 1 d P A 2
C62B C 0.8220(10) -0.0008(7) 0.1115(10) 0.0170(4) Uiso 0.472(2) 1 d P A 2
C63B C 0.8108(14) 0.0065(9) 0.2005(10) 0.0170(4) Uiso 0.472(2) 1 d P A 2
C64B C 0.8441(10) 0.0688(7) 0.3281(9) 0.0170(4) Uiso 0.472(2) 1 d P A 2
C65B C 0.8965(10) 0.1236(7) 0.3605(10) 0.0170(4) Uiso 0.472(2) 1 d P A 2
C66B C 0.9926(10) 0.2124(7) 0.3134(10) 0.0170(4) Uiso 0.472(2) 1 d P A 2
C67B C 1.0385(10) 0.2385(8) 0.2408(9) 0.0170(4) Uiso 0.472(2) 1 d P A 2
C68B C 1.0665(12) 0.2224(8) 0.0926(10) 0.0170(4) Uiso 0.472(2) 1 d P A 2
C69B C 1.0427(10) 0.1893(8) 0.0167(11) 0.0170(4) Uiso 0.472(2) 1 d P A 2
C70B C 0.9043(9) 0.0208(7) 0.0778(9) 0.0170(4) Uiso 0.472(2) 1 d P A 2
C71B C 0.8760(10) 0.0303(7) 0.2568(9) 0.0170(4) Uiso 0.472(2) 1 d P A 2
C72B C 0.9845(9) 0.1398(7) 0.3239(9) 0.0170(4) Uiso 0.472(2) 1 d P A 2
C73B C 1.0684(9) 0.2017(7) 0.1718(9) 0.0170(4) Uiso 0.472(2) 1 d P A 2
C74B C 1.0249(9) 0.1242(7) 0.0270(9) 0.0170(4) Uiso 0.472(2) 1 d P A 2
C75B C 0.9763(11) 0.0441(8) 0.1347(11) 0.0170(4) Uiso 0.472(2) 1 d P A 2
C76B C 0.9614(10) 0.0462(7) 0.2241(11) 0.0170(4) Uiso 0.472(2) 1 d P A 2
C77B C 1.0175(10) 0.1020(8) 0.2561(10) 0.0170(4) Uiso 0.472(2) 1 d P A 2
C78B C 1.0559(10) 0.1328(7) 0.1810(12) 0.0170(4) Uiso 0.472(2) 1 d P A 2
C79B C 1.0322(11) 0.0940(8) 0.1104(11) 0.0170(4) Uiso 0.472(2) 1 d P A 2
C80B C 0.9637(11) 0.0960(7) -0.0292(11) 0.0170(4) Uiso 0.472(2) 1 d P A 2
O1 O 0.7805(3) 0.2890(2) -0.3140(3) 0.0246(12) Uani 1 1 d . A .
O2 O 0.8101(3) 0.3076(2) -0.4497(3) 0.0238(12) Uani 1 1 d . A .
C81 C 0.7763(4) 0.1063(3) -0.1981(4) 0.0098(15) Uani 1 1 d . . .
C82 C 0.7243(4) 0.0472(3) -0.2283(4) 0.0108(15) Uani 1 1 d . A .
C83 C 0.6323(4) 0.0491(3) -0.2489(4) 0.0137(15) Uani 1 1 d . . .
H83 H 0.5988 0.0874 -0.2385 0.016 Uiso 1 1 calc R A .
C84 C 0.5885(4) -0.0029(3) -0.2840(4) 0.0168(17) Uani 1 1 d . A .
H84 H 0.5257 0.0000 -0.2989 0.020 Uiso 1 1 calc R . .
C85 C 0.6359(4) -0.0597(3) -0.2974(4) 0.0192(17) Uani 1 1 d . . .
H85 H 0.6057 -0.0962 -0.3206 0.023 Uiso 1 1 calc R A .
C86 C 0.7278(4) -0.0628(3) -0.2767(4) 0.0166(16) Uani 1 1 d . A .
H86 H 0.7608 -0.1016 -0.2852 0.020 Uiso 1 1 calc R . .
C87 C 0.7711(4) -0.0096(3) -0.2439(4) 0.0129(16) Uani 1 1 d . . .
H87 H 0.8346 -0.0118 -0.2316 0.015 Uiso 1 1 calc R A .
C88 C 0.8225(4) 0.1386(3) -0.2740(4) 0.0129(15) Uani 1 1 d . A .
H88A H 0.8534 0.1786 -0.2554 0.016 Uiso 1 1 calc R . .
H88B H 0.8695 0.1092 -0.2964 0.016 Uiso 1 1 calc R . .
C89 C 0.7541(4) 0.1547(3) -0.3432(4) 0.0173(16) Uani 1 1 d . . .
H89A H 0.7346 0.1141 -0.3705 0.021 Uiso 1 1 calc R A .
H89B H 0.6995 0.1742 -0.3175 0.021 Uiso 1 1 calc R . .
C90 C 0.7886(4) 0.2001(3) -0.4099(4) 0.0151(16) Uani 1 1 d . A .
H90A H 0.8504 0.1862 -0.4264 0.018 Uiso 1 1 calc R . .
H90B H 0.7484 0.1965 -0.4598 0.018 Uiso 1 1 calc R . .
C91 C 0.7927(4) 0.2690(3) -0.3838(4) 0.0158(16) Uani 1 1 d . . .
C92 C 0.8063(5) 0.3754(3) -0.4347(5) 0.0266(19) Uani 1 1 d . . .
H92A H 0.7433 0.3881 -0.4235 0.040 Uiso 1 1 calc R A .
H92B H 0.8282 0.3985 -0.4840 0.040 Uiso 1 1 calc R . .
H92C H 0.8450 0.3861 -0.3863 0.040 Uiso 1 1 calc R . .
S1 S 0.58458(14) 0.04269(9) 0.48471(12) 0.0327(5) Uani 1 1 d . . .
C93 C 0.5000 0.0000 0.5000 0.025(3) Uani 1 2 d S . .
S2 S 0.9099(2) 0.00803(13) 0.54718(17) 0.0717(8) Uani 1 1 d . . .
C94 C 1.0000 0.0000 0.5000 0.050(4) Uani 1 2 d S . .

loop_
_atom_site_aniso_label
_atom_site_aniso_U_11
_atom_site_aniso_U_22
_atom_site_aniso_U_33
_atom_site_aniso_U_23
_atom_site_aniso_U_13
_atom_site_aniso_U_12
Y1 0.0172(3) 0.0149(3) 0.0072(3) -0.0020(3) 0.0043(3) -0.0016(3)
Y2 0.0317(4) 0.0361(5) 0.0245(4) -0.0086(4) 0.0016(4) 0.0176(4)
Y3 0.0383(5) 0.0415(5) 0.0248(5) -0.0043(4) -0.0134(4) 0.0186(4)
N1 0.019(3) 0.018(3) 0.008(3) -0.005(2) 0.000(2) 0.009(2)
O1 0.036(3) 0.021(3) 0.016(3) 0.000(2) 0.004(2) -0.002(2)
O2 0.037(3) 0.021(3) 0.014(3) 0.008(2) 0.012(2) -0.001(2)
C81 0.008(3) 0.016(4) 0.006(4) -0.001(3) 0.004(3) 0.003(3)
C82 0.017(4) 0.012(4) 0.003(3) -0.001(3) 0.005(3) -0.004(3)
C83 0.019(4) 0.014(4) 0.008(4) 0.001(3) 0.001(3) 0.001(3)
C84 0.013(4) 0.028(4) 0.010(4) 0.002(3) 0.000(3) -0.011(3)
C85 0.025(4) 0.017(4) 0.016(4) -0.001(3) 0.006(3) -0.006(3)
C86 0.022(4) 0.015(4) 0.013(4) -0.004(3) 0.008(3) 0.006(3)
C87 0.008(3) 0.019(4) 0.012(4) 0.003(3) 0.006(3) -0.003(3)
C88 0.016(4) 0.013(4) 0.010(4) -0.005(3) 0.002(3) 0.004(3)
C89 0.016(4) 0.024(4) 0.013(4) -0.001(3) 0.006(3) -0.002(3)
C90 0.016(4) 0.023(4) 0.006(4) 0.000(3) 0.003(3) 0.000(3)
C91 0.005(3) 0.028(4) 0.015(4) -0.002(4) 0.002(3) 0.005(3)
C92 0.035(5) 0.015(4) 0.030(5) 0.016(3) 0.009(4) 0.003(3)
S1 0.0416(12) 0.0248(11) 0.0322(13) 0.0011(9) 0.0167(10) 0.0018(10)
C93 0.045(7) 0.018(6) 0.013(6) -0.001(5) 0.013(5) 0.016(5)
S2 0.100(2) 0.0664(19) 0.0488(18) -0.0066(14) 0.0071(17) 0.0010(17)
C94 0.099(11) 0.029(7) 0.023(7) -0.001(6) -0.023(8) 0.002(7)

loop_
_atom_type_symbol
_atom_type_description
_atom_type_scat_dispersion_real
_atom_type_scat_dispersion_imag
_atom_type_scat_source
C C 0.0033 0.0016 'International Tables Vol C Tables 4.2.6.8 and 6.1.1.4'
H H 0.0000 0.0000 'International Tables Vol C Tables 4.2.6.8 and 6.1.1.4'
N N 0.0061 0.0033 'International Tables Vol C Tables 4.2.6.8 and 6.1.1.4'
O O 0.0106 0.0060 'International Tables Vol C Tables 4.2.6.8 and 6.1.1.4'
S S 0.1246 0.1234 'International Tables Vol C Tables 4.2.6.8 and 6.1.1.4'
Y Y -2.7962 3.5667 'International Tables Vol C Tables 4.2.6.8 and 6.1.1.4'

loop_
_geom_angle_atom_site_label_1
_geom_angle_atom_site_label_2
_geom_angle_atom_site_label_3
_geom_angle
_geom_angle_site_symmetry_1
_geom_angle_site_symmetry_3
N1 Y1 C2 128.9(2) . .
N1 Y1 C20 129.9(2) . .
C2 Y1 C20 56.73(19) . .
N1 Y1 C42 129.0(2) . .
C2 Y1 C42 102.1(2) . .
C20 Y1 C42 76.7(2) . .
N1 Y1 C1 154.6(2) . .
C2 Y1 C1 33.02(19) . .
C20 Y1 C1 33.88(19) . .
C42 Y1 C1 73.19(19) . .
N1 Y1 C60 127.60(19) . .
C2 Y1 C60 76.0(2) . .
C20 Y1 C60 102.5(2) . .
C42 Y1 C60 56.5(2) . .
C1 Y1 C60 72.81(19) . .
N1 Y1 C41 153.41(19) . .
C2 Y1 C41 72.5(2) . .
C20 Y1 C41 73.3(2) . .
C42 Y1 C41 33.62(19) . .
C1 Y1 C41 51.91(19) . .
C60 Y1 C41 33.27(18) . .
N1 Y1 C19 115.6(2) . .
C2 Y1 C19 89.39(19) . .
C20 Y1 C19 33.16(19) . .
C42 Y1 C19 59.9(2) . .
C1 Y1 C19 61.14(19) . .
C60 Y1 C19 108.8(2) . .
C41 Y1 C19 75.61(19) . .
N1 Y1 C43 115.3(2) . .
C2 Y1 C43 108.75(19) . .
C20 Y1 C43 60.01(19) . .
C42 Y1 C43 33.07(19) . .
C1 Y1 C43 75.81(19) . .
C60 Y1 C43 89.2(2) . .
C41 Y1 C43 60.93(19) . .
C19 Y1 C43 31.49(19) . .
N1 Y1 C59 113.7(2) . .
C2 Y1 C59 59.19(19) . .
C20 Y1 C59 108.3(2) . .
C42 Y1 C59 88.6(2) . .
C1 Y1 C59 74.54(19) . .
C60 Y1 C59 32.6(2) . .
C41 Y1 C59 59.9(2) . .
C19 Y1 C59 130.7(2) . .
C43 Y1 C59 120.3(2) . .
N1 Y1 C3 113.5(2) . .
C2 Y1 C3 33.47(18) . .
C20 Y1 C3 89.78(19) . .
C42 Y1 C3 108.2(2) . .
C1 Y1 C3 60.65(18) . .
C60 Y1 C3 59.0(2) . .
C41 Y1 C3 74.7(2) . .
C19 Y1 C3 121.37(19) . .
C43 Y1 C3 131.2(2) . .
C59 Y1 C3 30.60(19) . .
N1 Y1 C61B 103.6(4) . .
C2 Y1 C61B 32.4(4) . .
C20 Y1 C61B 52.9(3) . .
C42 Y1 C61B 124.0(4) . .
C1 Y1 C61B 51.7(4) . .
C60 Y1 C61B 108.1(4) . .
C41 Y1 C61B 101.6(4) . .
C19 Y1 C61B 83.0(3) . .
C43 Y1 C61B 112.8(3) . .
C59 Y1 C61B 86.0(3) . .
C3 Y1 C61B 55.7(3) . .
N1 Y2 C77A 164.8(4) . .
N1 Y2 C37B 153.3(5) . .
C77A Y2 C37B 21.1(4) . .
N1 Y2 C72A 158.6(4) . .
C77A Y2 C72A 35.0(4) . .
N1 Y2 C38B 148.2(5) . .
C37B Y2 C38B 35.8(5) . .
N1 Y2 C32B 144.9(3) . .
C37B Y2 C32B 34.9(5) . .
C38B Y2 C32B 63.8(6) . .
N1 Y2 C33B 138.4(3) . .
C37B Y2 C33B 63.0(6) . .
C38B Y2 C33B 35.1(5) . .
C32B Y2 C33B 74.5(4) . .
N1 Y2 C76A 137.1(4) . .
C77A Y2 C76A 36.3(4) . .
C72A Y2 C76A 63.1(5) . .
N1 Y2 C25B 139.9(4) . .
C37B Y2 C25B 59.3(5) . .
C38B Y2 C25B 70.1(6) . .
C32B Y2 C25B 34.2(5) . .
C33B Y2 C25B 58.9(4) . .
N1 Y2 C26B 137.4(4) . .
C37B Y2 C26B 69.2(6) . .
C38B Y2 C26B 58.9(6) . .
C32B Y2 C26B 60.0(5) . .
C33B Y2 C26B 32.4(5) . .
C25B Y2 C26B 31.4(4) . .
N1 Y2 C78A 131.2(4) . .
C77A Y2 C78A 35.6(4) . .
C72A Y2 C78A 61.5(5) . .
C76A Y2 C78A 56.8(4) . .
N1 Y2 C65A 133.9(3) . .
C77A Y2 C65A 60.9(5) . .
C72A Y2 C65A 34.9(4) . .
C76A Y2 C65A 69.7(5) . .
C78A Y2 C65A 94.2(5) . .
N1 Y3 C77B 160.1(4) . .
N1 Y3 C32A 150.6(3) . .
N1 Y3 C37A 150.8(4) . .
C32A Y3 C37A 34.6(4) . .
N1 Y3 C72B 161.6(4) . .
C77B Y3 C72B 34.8(5) . .
C32A Y3 C72B 38.9(4) . .
C37A Y3 C72B 47.6(5) . .
N1 Y3 C25A 144.3(3) . .
C32A Y3 C25A 35.1(4) . .
C37A Y3 C25A 61.0(5) . .
N1 Y3 C76B 136.2(5) . .
C77B Y3 C76B 36.1(5) . .
C72B Y3 C76B 62.1(6) . .
N1 Y3 C38A 141.9(4) . .
C32A Y3 C38A 63.3(5) . .
C37A Y3 C38A 36.3(5) . .
C25A Y3 C38A 71.1(5) . .
N1 Y3 C26A 138.0(4) . .
C32A Y3 C26A 61.1(4) . .
C37A Y3 C26A 70.5(5) . .
C25A Y3 C26A 32.9(4) . .
C38A Y3 C26A 58.3(5) . .
N1 Y3 C78B 127.3(4) . .
C77B Y3 C78B 34.6(5) . .
C72B Y3 C78B 61.0(5) . .
C76B Y3 C78B 55.9(5) . .
N1 Y3 C65B 139.3(4) . .
C77B Y3 C65B 60.5(5) . .
C72B Y3 C65B 33.9(4) . .
C76B Y3 C65B 69.1(5) . .
C78B Y3 C65B 92.8(5) . .
N1 Y3 C33A 134.7(3) . .
C32A Y3 C33A 74.3(4) . .
C37A Y3 C33A 62.6(5) . .
C25A Y3 C33A 60.7(4) . .
C38A Y3 C33A 33.1(4) . .
C26A Y3 C33A 33.2(4) . .
Y3 N1 Y2 121.2(2) . .
Y3 N1 Y1 120.3(2) . .
Y2 N1 Y1 118.5(3) . .
C2 C1 C20 110.8(6) . .
C2 C1 C81 123.4(5) . .
C20 C1 C81 123.5(5) . .
C2 C1 Y1 72.9(3) . .
C20 C1 Y1 72.6(3) . .
C81 C1 Y1 107.5(4) . .
C21A C2 C1 121.4(7) . .
C21A C2 C3 105.1(7) . .
C1 C2 C3 127.9(6) . .
C1 C2 C61B 106.2(7) . .
C3 C2 C61B 117.5(8) . .
C21A C2 Y1 94.8(7) . .
C1 C2 Y1 74.1(3) . .
C3 C2 Y1 80.2(3) . .
C61B C2 Y1 87.9(7) . .
C59 C3 C4 119.6(6) . .
C59 C3 C2 122.7(6) . .
C4 C3 C2 109.5(6) . .
C59 C3 Y1 74.7(4) . .
C4 C3 Y1 103.9(4) . .
C2 C3 Y1 66.3(3) . .
C22A C4 C5 125.5(8) . .
C22A C4 C3 105.7(7) . .
C5 C4 C3 122.0(6) . .
C5 C4 C62B 101.1(7) . .
C3 C4 C62B 130.1(7) . .
C57 C5 C6 120.8(6) . .
C57 C5 C4 118.7(6) . .
C6 C5 C4 113.1(6) . .
C23A C6 C5 122.1(7) . .
C23A C6 C7 108.5(8) . .
C5 C6 C7 120.4(6) . .
C5 C6 C63B 107.9(8) . .
C7 C6 C63B 122.4(9) . .
C55 C7 C6 119.2(6) . .
C55 C7 C8 119.9(6) . .
C6 C7 C8 111.7(6) . .
C9 C8 C64B 103.3(8) . .
C9 C8 C7 120.1(6) . .
C64B C8 C7 129.1(8) . .
C9 C8 C24A 126.3(8) . .
C7 C8 C24A 104.2(7) . .
C8 C9 C53 120.3(7) . .
C8 C9 C10 111.8(6) . .
C53 C9 C10 119.5(6) . .
C65B C10 C11 127.2(8) . .
C65B C10 C9 106.8(8) . .
C11 C10 C9 119.2(6) . .
C11 C10 C25A 107.6(7) . .
C9 C10 C25A 124.5(8) . .
C65B C10 Y3 61.1(7) . .
C11 C10 Y3 90.0(4) . .
C9 C10 Y3 94.2(4) . .
C25A C10 Y3 56.3(6) . .
C51 C11 C12 120.0(7) . .
C51 C11 C10 121.3(7) . .
C12 C11 C10 112.0(6) . .
C66B C12 C11 125.1(8) . .
C66B C12 C13 105.2(8) . .
C11 C12 C13 121.0(7) . .
C11 C12 C26A 105.0(7) . .
C13 C12 C26A 124.7(7) . .
C49 C13 C14 120.0(7) . .
C49 C13 C12 119.3(6) . .
C14 C13 C12 112.2(6) . .
C13 C14 C67B 103.6(8) . .
C13 C14 C15 119.9(6) . .
C67B C14 C15 127.9(8) . .
C13 C14 C27A 126.7(8) . .
C15 C14 C27A 104.7(7) . .
C47 C15 C16 119.6(6) . .
C47 C15 C14 120.4(6) . .
C16 C15 C14 111.3(6) . .
C28A C16 C15 107.4(8) . .
C28A C16 C17 121.3(8) . .
C15 C16 C17 121.2(6) . .
C15 C16 C68B 122.8(8) . .
C17 C16 C68B 105.8(8) . .
C45 C17 C18 119.5(6) . .
C45 C17 C16 118.4(6) . .
C18 C17 C16 114.5(6) . .
C29A C18 C17 124.0(8) . .
C29A C18 C19 106.0(7) . .
C17 C18 C19 122.7(6) . .
C17 C18 C69B 102.6(8) . .
C19 C18 C69B 127.9(8) . .
C43 C19 C18 118.0(6) . .
C43 C19 C20 125.6(6) . .
C18 C19 C20 109.5(6) . .
C43 C19 Y1 75.1(3) . .
C18 C19 Y1 104.2(4) . .
C20 C19 Y1 68.7(3) . .
C30A C20 C1 123.4(7) . .
C30A C20 C19 102.5(8) . .
C1 C20 C19 126.5(6) . .
C1 C20 C80B 103.9(7) . .
C19 C20 C80B 120.1(8) . .
C30A C20 Y1 93.5(6) . .
C1 C20 Y1 73.5(3) . .
C19 C20 Y1 78.1(3) . .
C80B C20 Y1 88.9(6) . .
C2 C21A C35A 125.2(12) . .
C2 C21A C22A 111.7(10) . .
C35A C21A C22A 116.4(13) . .
C2 C21A Y1 58.4(6) . .
C35A C21A Y1 88.1(8) . .
C22A C21A Y1 100.3(9) . .
C31A C22A C4 119.4(11) . .
C31A C22A C21A 122.6(13) . .
C4 C22A C21A 107.3(11) . .
C6 C23A C31A 122.7(13) . .
C6 C23A C24A 110.0(11) . .
C31A C23A C24A 117.6(15) . .
C32A C24A C23A 125.9(12) . .
C32A C24A C8 120.3(11) . .
C23A C24A C8 105.6(11) . .
C32A C24A Y3 59.9(7) . .
C23A C24A Y3 91.7(9) . .
C8 C24A Y3 94.1(6) . .
C26A C25A C32A 120.5(12) . .
C26A C25A C10 107.3(11) . .
C32A C25A C10 121.0(10) . .
C26A C25A Y3 75.9(8) . .
C32A C25A Y3 69.5(8) . .
C10 C25A Y3 93.0(7) . .
C25A C26A C33A 125.8(13) . .
C25A C26A C12 108.0(11) . .
C33A C26A C12 117.3(10) . .
C25A C26A Y3 71.2(8) . .
C33A C26A Y3 76.1(8) . .
C12 C26A Y3 95.6(7) . .
C33A C27A C14 120.8(10) . .
C33A C27A C28A 126.2(12) . .
C14 C27A C28A 104.9(10) . .
C16 C28A C34A 124.3(13) . .
C16 C28A C27A 111.6(10) . .
C34A C28A C27A 115.3(12) . .
C18 C29A C34A 120.3(11) . .
C18 C29A C30A 107.5(12) . .
C34A C29A C30A 122.7(13) . .
C20 C30A C35A 120.9(11) . .
C20 C30A C29A 113.7(11) . .
C35A C30A C29A 120.0(14) . .
C20 C30A Y1 58.8(6) . .
C35A C30A Y1 88.2(7) . .
C29A C30A Y1 100.4(9) . .
C22A C31A C36A 119.5(12) . .
C22A C31A C23A 116.8(14) . .
C36A C31A C23A 117.7(14) . .
C24A C32A C37A 116.0(12) . .
C24A C32A C25A 115.8(11) . .
C37A C32A C25A 118.0(12) . .
C24A C32A Y3 89.0(8) . .
C37A C32A Y3 73.9(7) . .
C25A C32A Y3 75.4(8) . .
C27A C33A C38A 116.5(12) . .
C27A C33A C26A 117.9(12) . .
C38A C33A C26A 114.1(11) . .
C27A C33A Y3 95.1(8) . .
C38A C33A Y3 70.2(7) . .
C26A C33A Y3 70.7(7) . .
C29A C34A C39A 116.9(12) . .
C29A C34A C28A 115.2(13) . .
C39A C34A C28A 121.0(13) . .
C21A C35A C30A 114.3(13) . .
C21A C35A C40A 119.8(12) . .
C30A C35A C40A 117.9(12) . .
C31A C36A C40A 119.8(14) . .
C31A C36A C37A 123.6(13) . .
C40A C36A C37A 107.7(11) . .
C31A C36A Y3 92.4(8) . .
C40A C36A Y3 85.9(8) . .
C37A C36A Y3 61.3(7) . .
C32A C37A C36A 118.8(13) . .
C32A C37A C38A 120.3(13) . .
C36A C37A C38A 106.0(11) . .
C32A C37A Y3 71.5(7) . .
C36A C37A Y3 85.2(8) . .
C38A C37A Y3 75.3(7) . .
C33A C38A C39A 118.9(13) . .
C33A C38A C37A 121.2(12) . .
C39A C38A C37A 104.8(11) . .
C33A C38A Y3 76.7(7) . .
C39A C38A Y3 86.6(8) . .
C37A C38A Y3 68.4(7) . .
C40A C39A C34A 121.8(14) . .
C40A C39A C38A 109.0(11) . .
C34A C39A C38A 121.6(14) . .
C40A C39A Y3 81.8(7) . .
C34A C39A Y3 97.9(8) . .
C38A C39A Y3 61.4(6) . .
C39A C40A C36A 112.4(12) . .
C39A C40A C35A 120.2(14) . .
C36A C40A C35A 121.3(14) . .
C39A C40A Y3 70.7(7) . .
C36A C40A Y3 65.9(7) . .
C35A C40A Y3 108.5(8) . .
C42 C21B C35B 122.7(13) . .
C42 C21B C22B 110.6(11) . .
C35B C21B C22B 120.9(14) . .
C42 C21B Y1 58.6(7) . .
C35B C21B Y1 89.2(9) . .
C22B C21B Y1 98.5(10) . .
C44 C22B C21B 111.5(12) . .
C44 C22B C31B 120.6(13) . .
C21B C22B C31B 120.3(13) . .
C31B C23B C46 119.8(12) . .
C31B C23B C24B 122.7(16) . .
C46 C23B C24B 108.3(14) . .
C32B C24B C23B 121.7(15) . .
C32B C24B C48 120.4(12) . .
C23B C24B C48 108.5(12) . .
C32B C24B Y2 58.4(7) . .
C23B C24B Y2 89.0(10) . .
C48 C24B Y2 95.3(7) . .
C26B C25B C32B 124.2(15) . .
C26B C25B C50 107.4(13) . .
C32B C25B C50 118.0(11) . .
C26B C25B Y2 75.6(9) . .
C32B C25B Y2 70.6(8) . .
C50 C25B Y2 94.3(7) . .
C25B C26B C33B 124.4(15) . .
C25B C26B C52 109.2(12) . .
C33B C26B C52 114.7(12) . .
C25B C26B Y2 73.0(9) . .
C33B C26B Y2 71.1(8) . .
C52 C26B Y2 94.8(7) . .
C28B C27B C33B 121.8(16) . .
C28B C27B C54 105.4(13) . .
C33B C27B C54 122.0(13) . .
C28B C27B Y2 89.1(10) . .
C33B C27B Y2 55.7(7) . .
C54 C27B Y2 97.1(7) . .
C27B C28B C34B 124.0(16) . .
C27B C28B C56 112.4(13) . .
C34B C28B C56 115.5(12) . .
C58 C29B C34B 120.9(12) . .
C58 C29B C30B 109.9(11) . .
C34B C29B C30B 118.6(14) . .
C35B C30B C60 122.5(11) . .
C35B C30B C29B 123.0(15) . .
C60 C30B C29B 108.7(12) . .
C35B C30B Y1 87.8(9) . .
C60 C30B Y1 58.3(7) . .
C29B C30B Y1 100.1(10) . .
C23B C31B C22B 117.8(14) . .
C23B C31B C36B 116.7(14) . .
C22B C31B C36B 117.2(14) . .
C24B C32B C37B 119.0(14) . .
C24B C32B C25B 117.6(14) . .
C37B C32B C25B 112.7(13) . .
C24B C32B Y2 91.9(9) . .
C37B C32B Y2 69.6(8) . .
C25B C32B Y2 75.2(8) . .
C26B C33B C27B 119.8(15) . .
C26B C33B C38B 115.3(14) . .
C27B C33B C38B 116.7(14) . .
C26B C33B Y2 76.4(8) . .
C27B C33B Y2 95.8(9) . .
C38B C33B Y2 69.0(7) . .
C28B C34B C39B 116.1(15) . .
C28B C34B C29B 120.1(14) . .
C39B C34B C29B 117.9(13) . .
C21B C35B C30B 115.9(14) . .
C21B C35B C40B 120.0(14) . .
C30B C35B C40B 116.5(13) . .
C40B C36B C31B 120.8(16) . .
C40B C36B C37B 109.0(12) . .
C31B C36B C37B 122.4(17) . .
C40B C36B Y2 84.8(9) . .
C31B C36B Y2 94.1(9) . .
C37B C36B Y2 62.3(7) . .
C32B C37B C38B 123.2(16) . .
C32B C37B C36B 117.3(15) . .
C38B C37B C36B 104.6(13) . .
C32B C37B Y2 75.6(8) . .
C38B C37B Y2 72.6(8) . .
C36B C37B Y2 83.8(8) . .
C37B C38B C33B 119.8(17) . .
C37B C38B C39B 107.5(12) . .
C33B C38B C39B 119.0(16) . .
C37B C38B Y2 71.6(8) . .
C33B C38B Y2 75.9(8) . .
C39B C38B Y2 85.7(8) . .
C40B C39B C34B 122.0(16) . .
C40B C39B C38B 108.0(13) . .
C34B C39B C38B 121.8(16) . .
C40B C39B Y2 82.9(9) . .
C34B C39B Y2 95.4(9) . .
C38B C39B Y2 61.4(8) . .
C36B C40B C39B 110.7(13) . .
C36B C40B C35B 120.5(16) . .
C39B C40B C35B 121.3(17) . .
C36B C40B Y2 66.7(8) . .
C39B C40B Y2 68.5(8) . .
C35B C40B Y2 106.5(9) . .
C60 C41 C42 110.1(5) . .
C60 C41 C81 123.5(5) . .
C42 C41 C81 123.5(5) . .
C60 C41 Y1 73.0(4) . .
C42 C41 Y1 72.3(3) . .
C81 C41 Y1 105.9(4) . .
C21B C42 C41 123.5(7) . .
C21B C42 C43 102.3(8) . .
C41 C42 C43 127.4(5) . .
C41 C42 C61A 103.3(6) . .
C43 C42 C61A 120.7(7) . .
C21B C42 Y1 94.0(8) . .
C41 C42 Y1 74.1(3) . .
C43 C42 Y1 78.7(4) . .
C61A C42 Y1 89.5(6) . .
C19 C43 C44 117.7(6) . .
C19 C43 C42 123.9(6) . .
C44 C43 C42 110.2(5) . .
C19 C43 Y1 73.4(4) . .
C44 C43 Y1 103.8(4) . .
C42 C43 Y1 68.3(3) . .
C22B C44 C45 125.7(8) . .
C22B C44 C43 104.7(8) . .
C45 C44 C43 122.7(6) . .
C45 C44 C62A 104.8(7) . .
C43 C44 C62A 126.5(7) . .
C17 C45 C44 119.3(6) . .
C17 C45 C46 119.7(6) . .
C44 C45 C46 112.8(5) . .
C47 C46 C23B 107.5(8) . .
C47 C46 C63A 123.6(7) . .
C47 C46 C45 120.7(6) . .
C23B C46 C45 123.1(8) . .
C63A C46 C45 106.2(7) . .
C15 C47 C46 120.3(6) . .
C15 C47 C48 118.7(6) . .
C46 C47 C48 112.4(6) . .
C49 C48 C47 120.8(7) . .
C49 C48 C64A 104.6(7) . .
C47 C48 C64A 125.2(8) . .
C49 C48 C24B 127.4(8) . .
C47 C48 C24B 103.0(8) . .
C13 C49 C48 120.2(6) . .
C13 C49 C50 119.7(6) . .
C48 C49 C50 111.3(7) . .
C65A C50 C51 126.1(8) . .
C65A C50 C49 106.8(7) . .
C51 C50 C49 119.1(6) . .
C51 C50 C25B 107.4(8) . .
C49 C50 C25B 125.3(8) . .
C65A C50 Y2 57.9(7) . .
C51 C50 Y2 89.5(5) . .
C49 C50 Y2 95.9(4) . .
C25B C50 Y2 55.7(6) . .
C11 C51 C52 120.4(7) . .
C11 C51 C50 120.7(6) . .
C52 C51 C50 111.5(7) . .
C66A C52 C51 126.6(8) . .
C66A C52 C53 104.9(8) . .
C51 C52 C53 119.2(6) . .
C51 C52 C26B 104.5(7) . .
C53 C52 C26B 127.8(8) . .
C9 C53 C54 120.7(7) . .
C9 C53 C52 120.3(7) . .
C54 C53 C52 110.6(7) . .
C53 C54 C67A 105.0(8) . .
C53 C54 C55 119.7(6) . .
C67A C54 C55 125.9(8) . .
C53 C54 C27B 124.8(8) . .
C55 C54 C27B 106.4(8) . .
C7 C55 C54 119.2(7) . .
C7 C55 C56 121.3(6) . .
C54 C55 C56 111.8(6) . .
C68A C56 C55 125.2(8) . .
C68A C56 C57 106.3(7) . .
C55 C56 C57 119.4(6) . .
C55 C56 C28B 103.9(8) . .
C57 C56 C28B 126.3(8) . .
C5 C57 C58 121.1(6) . .
C5 C57 C56 118.9(6) . .
C58 C57 C56 111.7(6) . .
C29B C58 C57 125.0(8) . .
C57 C58 C69A 103.6(7) . .
C29B C58 C59 105.6(7) . .
C57 C58 C59 121.3(6) . .
C69A C58 C59 127.7(7) . .
C3 C59 C58 117.3(6) . .
C3 C59 C60 125.7(5) . .
C58 C59 C60 109.3(5) . .
C3 C59 Y1 74.7(4) . .
C58 C59 Y1 104.8(4) . .
C60 C59 Y1 67.6(3) . .
C30B C60 C41 121.5(7) . .
C30B C60 C59 105.5(7) . .
C41 C60 C59 126.6(5) . .
C41 C60 C80A 104.3(7) . .
C59 C60 C80A 120.6(7) . .
C30B C60 Y1 93.6(8) . .
C41 C60 Y1 73.7(3) . .
C59 C60 Y1 79.7(4) . .
C80A C60 Y1 88.5(7) . .
C70A C61A C80A 121.9(13) . .
C70A C61A C42 122.2(10) . .
C80A C61A C42 108.5(11) . .
C70A C61A Y1 106.6(9) . .
C80A C61A Y1 75.1(9) . .
C42 C61A Y1 59.5(5) . .
C70A C62A C63A 122.1(13) . .
C70A C62A C44 117.7(11) . .
C63A C62A C44 105.9(11) . .
C46 C63A C71A 123.0(12) . .
C46 C63A C62A 110.1(11) . .
C71A C63A C62A 120.2(15) . .
C71A C64A C48 120.0(10) . .
C71A C64A C65A 123.7(12) . .
C48 C64A C65A 107.6(11) . .
C71A C64A Y2 73.3(7) . .
C48 C64A Y2 102.2(7) . .
C65A C64A Y2 68.7(8) . .
C50 C65A C64A 109.4(10) . .
C50 C65A C72A 122.5(11) . .
C64A C65A C72A 118.2(13) . .
C50 C65A Y2 95.8(8) . .
C64A C65A Y2 79.4(8) . .
C72A C65A Y2 65.1(7) . .
C52 C66A C67A 111.1(12) . .
C52 C66A C72A 122.7(11) . .
C67A C66A C72A 120.1(13) . .
C52 C66A Y2 97.9(7) . .
C67A C66A Y2 85.4(8) . .
C72A C66A Y2 64.2(6) . .
C73A C67A C54 118.5(11) . .
C73A C67A C66A 123.8(13) . .
C54 C67A C66A 108.3(11) . .
C73A C67A Y2 74.5(7) . .
C54 C67A Y2 104.1(7) . .
C66A C67A Y2 65.0(7) . .
C56 C68A C73A 119.4(12) . .
C56 C68A C69A 107.6(10) . .
C73A C68A C69A 123.5(13) . .
C74A C69A C58 119.7(10) . .
C74A C69A C68A 118.1(13) . .
C58 C69A C68A 110.8(11) . .
C62A C70A C61A 120.3(12) . .
C62A C70A C75A 119.1(13) . .
C61A C70A C75A 114.9(12) . .
C64A C71A C76A 118.4(12) . .
C64A C71A C63A 115.5(13) . .
C76A C71A C63A 118.1(14) . .
C64A C71A Y2 76.5(7) . .
C76A C71A Y2 66.6(7) . .
C63A C71A Y2 100.1(9) . .
C77A C72A C66A 118.1(12) . .
C77A C72A C65A 118.5(12) . .
C66A C72A C65A 110.0(12) . .
C77A C72A Y2 72.0(7) . .
C66A C72A Y2 81.5(7) . .
C65A C72A Y2 80.0(7) . .
C67A C73A C78A 116.9(13) . .
C67A C73A C68A 119.0(13) . .
C78A C73A C68A 117.2(13) . .
C67A C73A Y2 77.0(7) . .
C78A C73A Y2 64.0(7) . .
C68A C73A Y2 103.6(8) . .
C69A C74A C80A 117.5(12) . .
C69A C74A C79A 120.9(12) . .
C80A C74A C79A 116.1(12) . .
C79A C75A C70A 123.4(15) . .
C79A C75A C76A 109.4(12) . .
C70A C75A C76A 120.0(15) . .
C79A C75A Y2 77.7(8) . .
C70A C75A Y2 101.3(8) . .
C76A C75A Y2 62.5(7) . .
C71A C76A C75A 119.3(14) . .
C71A C76A C77A 121.2(15) . .
C75A C76A C77A 107.4(10) . .
C71A C76A Y2 81.9(8) . .
C75A C76A Y2 85.7(8) . .
C77A C76A Y2 67.4(7) . .
C72A C77A C76A 119.7(14) . .
C72A C77A C78A 118.3(14) . .
C76A C77A C78A 104.7(10) . .
C72A C77A Y2 73.0(7) . .
C76A C77A Y2 76.3(7) . .
C78A C77A Y2 79.2(7) . .
C73A C78A C79A 119.1(15) . .
C73A C78A C77A 122.3(14) . .
C79A C78A C77A 107.8(10) . .
C73A C78A Y2 86.0(8) . .
C79A C78A Y2 85.8(7) . .
C77A C78A Y2 65.2(6) . .
C75A C79A C74A 120.2(14) . .
C75A C79A C78A 110.5(12) . .
C74A C79A C78A 120.4(15) . .
C75A C79A Y2 73.6(8) . .
C74A C79A Y2 102.0(8) . .
C78A C79A Y2 63.6(7) . .
C74A C80A C61A 122.7(14) . .
C74A C80A C60 122.8(10) . .
C61A C80A C60 109.1(11) . .
C74A C80A Y1 107.7(10) . .
C61A C80A Y1 76.6(9) . .
C60 C80A Y1 60.8(6) . .
C70B C61B C80B 123.3(17) . .
C70B C61B C2 125.2(12) . .
C80B C61B C2 106.5(14) . .
C70B C61B Y1 108.9(10) . .
C80B C61B Y1 76.6(10) . .
C2 C61B Y1 59.7(6) . .
C70B C62B C63B 117.1(16) . .
C70B C62B C4 117.8(13) . .
C63B C62B C4 113.7(13) . .
C71B C63B C62B 126.0(17) . .
C71B C63B C6 122.5(12) . .
C62B C63B C6 104.1(15) . .
C8 C64B C65B 111.9(12) . .
C8 C64B C71B 116.3(13) . .
C65B C64B C71B 121.7(12) . .
C8 C64B Y3 98.9(8) . .
C65B C64B Y3 68.9(8) . .
C71B C64B Y3 73.0(8) . .
C10 C65B C72B 122.3(12) . .
C10 C65B C64B 105.6(12) . .
C72B C65B C64B 119.9(13) . .
C10 C65B Y3 91.3(9) . .
C72B C65B Y3 66.7(8) . .
C64B C65B Y3 79.1(9) . .
C12 C66B C67B 109.7(12) . .
C12 C66B C72B 123.2(11) . .
C67B C66B C72B 119.7(13) . .
C12 C66B Y3 95.3(9) . .
C67B C66B Y3 85.7(9) . .
C72B C66B Y3 64.1(8) . .
C73B C67B C14 117.0(12) . .
C73B C67B C66B 124.8(14) . .
C14 C67B C66B 109.0(11) . .
C73B C67B Y3 76.0(8) . .
C14 C67B Y3 103.6(8) . .
C66B C67B Y3 64.6(8) . .
C73B C68B C69B 130.5(16) . .
C73B C68B C16 116.7(12) . .
C69B C68B C16 102.4(13) . .
C74B C69B C68B 114.2(16) . .
C74B C69B C18 119.7(13) . .
C68B C69B C18 114.7(13) . .
C61B C70B C62B 118.0(15) . .
C61B C70B C75B 117.2(14) . .
C62B C70B C75B 118.9(14) . .
C63B C71B C76B 116.8(15) . .
C63B C71B C64B 118.0(14) . .
C76B C71B C64B 116.9(14) . .
C63B C71B Y3 99.7(11) . .
C76B C71B Y3 67.1(8) . .
C64B C71B Y3 75.3(8) . .
C77B C72B C65B 119.2(14) . .
C77B C72B C66B 115.6(12) . .
C65B C72B C66B 110.0(12) . .
C77B C72B Y3 70.4(8) . .
C65B C72B Y3 79.4(9) . .
C66B C72B Y3 81.3(8) . .
C68B C73B C67B 124.2(15) . .
C68B C73B C78B 114.3(15) . .
C67B C73B C78B 114.4(13) . .
C68B C73B Y3 105.6(11) . .
C67B C73B Y3 75.9(8) . .
C78B C73B Y3 61.4(7) . .
C69B C74B C80B 117.0(15) . .
C69B C74B C79B 120.7(15) . .
C80B C74B C79B 116.3(14) . .
C79B C75B C76B 110.5(14) . .
C79B C75B C70B 119.9(17) . .
C76B C75B C70B 120.4(15) . .
C79B C75B Y3 78.4(9) . .
C76B C75B Y3 61.0(7) . .
C70B C75B Y3 99.4(9) . .
C71B C76B C75B 120.4(16) . .
C71B C76B C77B 122.8(15) . .
C75B C76B C77B 105.8(12) . .
C71B C76B Y3 81.8(9) . .
C75B C76B Y3 88.5(9) . .
C77B C76B Y3 66.8(7) . .
C72B C77B C78B 121.1(15) . .
C72B C77B C76B 119.4(14) . .
C78B C77B C76B 105.5(12) . .
C72B C77B Y3 74.8(8) . .
C78B C77B Y3 80.7(9) . .
C76B C77B Y3 77.2(8) . .
C79B C78B C73B 120.5(16) . .
C79B C78B C77B 107.9(13) . .
C73B C78B C77B 123.9(15) . .
C79B C78B Y3 88.6(9) . .
C73B C78B Y3 88.8(9) . .
C77B C78B Y3 64.7(7) . .
C75B C79B C78B 110.1(14) . .
C75B C79B C74B 122.4(17) . .
C78B C79B C74B 119.2(15) . .
C75B C79B Y3 74.0(8) . .
C78B C79B Y3 62.1(8) . .
C74B C79B Y3 103.9(9) . .
C74B C80B C61B 120.2(16) . .
C74B C80B C20 123.4(12) . .
C61B C80B C20 108.3(13) . .
C74B C80B Y1 106.5(10) . .
C61B C80B Y1 74.6(9) . .
C20 C80B Y1 59.0(5) . .
C91 O2 C92 116.4(5) . .
C1 C81 C41 94.6(5) . .
C1 C81 C82 112.8(5) . .
C41 C81 C82 114.0(5) . .
C1 C81 C88 114.7(5) . .
C41 C81 C88 111.4(5) . .
C82 C81 C88 108.8(5) . .
C83 C82 C87 117.7(6) . .
C83 C82 C81 122.4(6) . .
C87 C82 C81 119.6(6) . .
C84 C83 C82 121.6(6) . .
C83 C84 C85 119.9(6) . .
C84 C85 C86 119.4(6) . .
C87 C86 C85 119.9(6) . .
C86 C87 C82 121.5(6) . .
C89 C88 C81 111.9(5) . .
C90 C89 C88 115.2(5) . .
C91 C90 C89 114.3(5) . .
O1 C91 O2 123.4(6) . .
O1 C91 C90 125.7(6) . .
O2 C91 C90 110.9(5) . .
S1 C93 S1 180.00(19) 3_656 .
S2 C94 S2 180.00(18) . 3_756

loop_
_geom_bond_atom_site_label_1
_geom_bond_atom_site_label_2
_geom_bond_distance
_geom_bond_site_symmetry_2
Y1 N1 2.090(5) .
Y1 C2 2.507(6) .
Y1 C20 2.511(6) .
Y1 C42 2.520(6) .
Y1 C1 2.524(6) .
Y1 C60 2.535(7) .
Y1 C41 2.544(6) .
Y1 C19 2.637(6) .
Y1 C43 2.660(6) .
Y1 C59 2.698(7) .
Y1 C3 2.699(7) .
Y1 C61B 2.903(18) .
Y2 N1 2.075(5) .
Y2 C77A 2.373(12) .
Y2 C37B 2.380(14) .
Y2 C72A 2.386(12) .
Y2 C38B 2.393(15) .
Y2 C32B 2.459(14) .
Y2 C33B 2.486(12) .
Y2 C76A 2.497(13) .
Y2 C25B 2.521(16) .
Y2 C26B 2.554(15) .
Y2 C78A 2.568(13) .
Y2 C65A 2.591(14) .
Y3 N1 2.065(5) .
Y3 C77B 2.352(14) .
Y3 C32A 2.373(13) .
Y3 C37A 2.404(14) .
Y3 C72B 2.409(15) .
Y3 C25A 2.453(15) .
Y3 C76B 2.496(15) .
Y3 C38A 2.501(13) .
Y3 C26A 2.513(15) .
Y3 C78B 2.568(15) .
Y3 C65B 2.578(16) .
Y3 C33A 2.585(13) .
C1 C2 1.430(8) .
C1 C20 1.467(8) .
C1 C81 1.499(9) .
C2 C21A 1.328(17) .
C2 C3 1.510(8) .
C2 C61B 1.56(2) .
C3 C59 1.424(9) .
C3 C4 1.450(9) .
C4 C22A 1.414(15) .
C4 C5 1.435(8) .
C4 C62B 1.475(18) .
C5 C57 1.389(9) .
C5 C6 1.433(9) .
C6 C23A 1.395(19) .
C6 C7 1.436(9) .
C6 C63B 1.46(2) .
C7 C55 1.384(9) .
C7 C8 1.440(9) .
C8 C9 1.385(9) .
C8 C64B 1.408(16) .
C8 C24A 1.547(15) .
C9 C53 1.385(10) .
C9 C10 1.462(10) .
C10 C65B 1.366(16) .
C10 C11 1.412(9) .
C10 C25A 1.507(15) .
C11 C51 1.398(10) .
C11 C12 1.408(9) .
C12 C66B 1.355(16) .
C12 C13 1.449(10) .
C12 C26A 1.556(16) .
C13 C49 1.399(10) .
C13 C14 1.412(9) .
C14 C67B 1.423(17) .
C14 C15 1.448(9) .
C14 C27A 1.472(16) .
C15 C47 1.379(9) .
C15 C16 1.432(9) .
C16 C28A 1.329(16) .
C16 C17 1.439(9) .
C16 C68B 1.581(18) .
C17 C45 1.398(9) .
C17 C18 1.424(9) .
C18 C29A 1.385(16) .
C18 C19 1.452(9) .
C18 C69B 1.497(19) .
C19 C43 1.438(9) .
C19 C20 1.474(9) .
C20 C30A 1.363(16) .
C20 C80B 1.557(19) .
C21A C35A 1.410(19) .
C21A C22A 1.496(19) .
C22A C31A 1.39(2) .
C23A C31A 1.436(19) .
C23A C24A 1.48(2) .
C24A C32A 1.416(18) .
C25A C26A 1.406(17) .
C25A C32A 1.456(18) .
C26A C33A 1.458(17) .
C27A C33A 1.431(18) .
C27A C28A 1.503(19) .
C28A C34A 1.445(18) .
C29A C34A 1.41(2) .
C29A C30A 1.417(18) .
C30A C35A 1.414(18) .
C31A C36A 1.405(18) .
C32A C37A 1.422(17) .
C33A C38A 1.451(17) .
C34A C39A 1.430(18) .
C35A C40A 1.461(19) .
C36A C40A 1.413(18) .
C36A C37A 1.51(2) .
C37A C38A 1.53(2) .
C38A C39A 1.511(19) .
C39A C40A 1.393(18) .
C21B C42 1.362(16) .
C21B C35B 1.385(19) .
C21B C22B 1.44(2) .
C22B C44 1.313(16) .
C22B C31B 1.464(19) .
C23B C31B 1.38(2) .
C23B C46 1.41(2) .
C23B C24B 1.47(2) .
C24B C32B 1.428(19) .
C24B C48 1.486(18) .
C25B C26B 1.37(2) .
C25B C32B 1.47(2) .
C25B C50 1.526(18) .
C26B C33B 1.41(2) .
C26B C52 1.576(18) .
C27B C28B 1.41(2) .
C27B C33B 1.43(2) .
C27B C54 1.506(19) .
C28B C34B 1.42(2) .
C28B C56 1.472(18) .
C29B C58 1.393(17) .
C29B C34B 1.44(2) .
C29B C30B 1.47(2) .
C30B C35B 1.40(2) .
C30B C60 1.405(18) .
C31B C36B 1.479(19) .
C32B C37B 1.45(2) .
C33B C38B 1.48(2) .
C34B C39B 1.44(2) .
C35B C40B 1.47(2) .
C36B C40B 1.39(2) .
C36B C37B 1.50(2) .
C37B C38B 1.47(2) .
C38B C39B 1.48(2) .
C39B C40B 1.40(2) .
C41 C60 1.454(8) .
C41 C42 1.465(8) .
C41 C81 1.518(8) .
C42 C43 1.480(9) .
C42 C61A 1.505(15) .
C43 C44 1.458(9) .
C44 C45 1.425(9) .
C44 C62A 1.538(15) .
C45 C46 1.447(9) .
C46 C47 1.413(10) .
C46 C63A 1.440(18) .
C47 C48 1.454(9) .
C48 C49 1.402(10) .
C48 C64A 1.467(16) .
C49 C50 1.466(9) .
C50 C65A 1.354(16) .
C50 C51 1.431(10) .
C51 C52 1.411(9) .
C52 C66A 1.352(15) .
C52 C53 1.468(9) .
C53 C54 1.405(10) .
C54 C67A 1.424(16) .
C54 C55 1.434(9) .
C55 C56 1.434(10) .
C56 C68A 1.406(16) .
C56 C57 1.460(9) .
C57 C58 1.429(9) .
C58 C69A 1.444(15) .
C58 C59 1.474(8) .
C59 C60 1.477(9) .
C60 C80A 1.486(17) .
C61A C70A 1.411(18) .
C61A C80A 1.427(17) .
C62A C70A 1.337(18) .
C62A C63A 1.471(19) .
C63A C71A 1.449(18) .
C64A C71A 1.41(2) .
C64A C65A 1.470(17) .
C65A C72A 1.504(18) .
C66A C67A 1.428(18) .
C66A C72A 1.493(18) .
C67A C73A 1.41(2) .
C68A C73A 1.435(19) .
C68A C69A 1.453(18) .
C69A C74A 1.373(18) .
C70A C75A 1.462(17) .
C71A C76A 1.422(18) .
C72A C77A 1.433(18) .
C73A C78A 1.431(18) .
C74A C80A 1.422(18) .
C74A C79A 1.451(18) .
C75A C79A 1.407(19) .
C75A C76A 1.48(2) .
C76A C77A 1.522(18) .
C77A C78A 1.523(18) .
C78A C79A 1.459(19) .
C61B C70B 1.37(2) .
C61B C80B 1.45(2) .
C62B C70B 1.40(2) .
C62B C63B 1.44(2) .
C63B C71B 1.40(2) .
C64B C65B 1.46(2) .
C64B C71B 1.47(2) .
C65B C72B 1.461(19) .
C66B C67B 1.454(19) .
C66B C72B 1.52(2) .
C67B C73B 1.42(2) .
C68B C73B 1.34(2) .
C68B C69B 1.43(2) .
C69B C74B 1.39(2) .
C70B C75B 1.47(2) .
C71B C76B 1.402(19) .
C72B C77B 1.426(19) .
C73B C78B 1.45(2) .
C74B C80B 1.39(2) .
C74B C79B 1.48(2) .
C75B C79B 1.38(2) .
C75B C76B 1.45(2) .
C76B C77B 1.51(2) .
C77B C78B 1.48(2) .
C78B C79B 1.43(2) .
O1 C91 1.206(7) .
O2 C91 1.350(8) .
O2 C92 1.427(7) .
C81 C82 1.521(8) .
C81 C88 1.548(8) .
C82 C83 1.385(8) .
C82 C87 1.388(8) .
C83 C84 1.373(9) .
C84 C85 1.386(9) .
C85 C86 1.386(9) .
C86 C87 1.374(9) .
C88 C89 1.523(9) .
C89 C90 1.514(8) .
C90 C91 1.491(9) .
S1 C93 1.5457(19) .
C93 S1 1.5457(19) 3_656
S2 C94 1.537(3) .
C94 S2 1.537(3) 3_756
